data_2222926
loop_
_publ_author_name
'He, Chun-Lin'
'Du, Zhi-Ming'
'Tang, Zheng-Qiang'
'Cong, Xiao-Min'
'Meng, Ling-Qiao'

_publ_section_title
;
 1-Isopropylideneamino-1<i>H</i>-tetrazol-5-amine
;
_journal_coeditor_code XU2546
_journal_issue 8
_journal_name_full 'Acta Crystallographica Section E'
_journal_page_first o1760
_journal_paper_doi 10.1107/S1600536809024994
_journal_volume 65
_journal_year 2009
_chemical_formula_iupac 'C4 H8 N6'
_chemical_formula_moiety 'C4 H8 N6'
_chemical_formula_sum 'C4 H8 N6'
_chemical_formula_weight 140.16
_chemical_melting_point 445
_chemical_name_systematic
;
1-Isopropylideneamino-1<i>H</i>-tetrazol-5-amine
;
_space_group_IT_number 14
_symmetry_cell_setting monoclinic
_symmetry_space_group_name_Hall '-P 2ybc'
_symmetry_space_group_name_H-M 'P 1 21/c 1'
_cell_angle_alpha 90.00
_cell_angle_beta 97.145(3)
_cell_angle_gamma 90.00
_cell_formula_units_Z 4
_cell_length_a 7.488(2)
_cell_length_b 7.4238(19)
_cell_length_c 11.997(3)
_cell_measurement_reflns_used 2076
_cell_measurement_temperature 93(2)
_cell_measurement_theta_max 27.48
_cell_measurement_theta_min 3.05
_cell_volume 661.7(3)
_computing_cell_refinement 'CrystalClear (Rigaku, 2008)'
_computing_data_collection 'CrystalClear (Rigaku, 2008)'
_computing_data_reduction 'CrystalClear (Rigaku, 2008)'
_computing_molecular_graphics 'ORTEP-3 (Farrugia, 1997)'
_computing_publication_material 'WinGX (Farrugia, 1999)'
_computing_structure_refinement 'SHELXL97 (Sheldrick, 2008)'
_computing_structure_solution 'SHELXS97 (Sheldrick, 2008)'
_diffrn_ambient_temperature 93(2)
_diffrn_detector_area_resol_mean 28.5714
_diffrn_measured_fraction_theta_full 0.997
_diffrn_measured_fraction_theta_max 0.997
_diffrn_measurement_device_type 'Rigaku Saturn724+'
_diffrn_measurement_method multi-scan
_diffrn_radiation_monochromator graphite
_diffrn_radiation_source 'Rotating Anode'
_diffrn_radiation_type MoK\a
_diffrn_radiation_wavelength 0.71073
_diffrn_reflns_av_R_equivalents 0.0236
_diffrn_reflns_av_sigmaI/netI 0.0266
_diffrn_reflns_limit_h_max 9
_diffrn_reflns_limit_h_min -9
_diffrn_reflns_limit_k_max 9
_diffrn_reflns_limit_k_min -8
_diffrn_reflns_limit_l_max 15
_diffrn_reflns_limit_l_min -15
_diffrn_reflns_number 5172
_diffrn_reflns_theta_full 27.48
_diffrn_reflns_theta_max 27.48
_diffrn_reflns_theta_min 3.23
_diffrn_standards_decay_% 0
_diffrn_standards_interval_count 0
_diffrn_standards_interval_time 0
_diffrn_standards_number 0
_exptl_absorpt_coefficient_mu 0.102
_exptl_absorpt_correction_type none
_exptl_crystal_colour Colourless
_exptl_crystal_density_diffrn 1.407
_exptl_crystal_density_method 'not measured'
_exptl_crystal_description Block
_exptl_crystal_F_000 296
_exptl_crystal_size_max 0.43
_exptl_crystal_size_mid 0.43
_exptl_crystal_size_min 0.33
_refine_diff_density_max 0.281
_refine_diff_density_min -0.173
_refine_ls_extinction_method none
_refine_ls_goodness_of_fit_ref 0.997
_refine_ls_hydrogen_treatment mixed
_refine_ls_matrix_type full
_refine_ls_number_parameters 101
_refine_ls_number_reflns 1520
_refine_ls_number_restraints 0
_refine_ls_restrained_S_all 0.997
_refine_ls_R_factor_all 0.0410
_refine_ls_R_factor_gt 0.0361
_refine_ls_shift/su_max 0.000
_refine_ls_shift/su_mean 0.000
_refine_ls_structure_factor_coef Fsqd
_refine_ls_weighting_details 'calc w=1/[\s^2^(Fo^2^)+(0.045P)^2^+0.16P] where P=(Fo^2^+2Fc^2^)/3'
_refine_ls_weighting_scheme calc
_refine_ls_wR_factor_gt 0.0837
_refine_ls_wR_factor_ref 0.0876
_reflns_number_gt 1334
_reflns_number_total 1520
_reflns_threshold_expression I>2\s(I)
_cod_data_source_file xu2546.cif
_cod_data_source_block I
_cod_depositor_comments
;
 Balancing the opening and closing italics markup tags ("<i>", "</i>")
 in the _chemical_name_systematic data item value.

 Antanas Vaitkus,
 2017-03-30
;
_cod_original_sg_symbol_H-M 'P 21/c'
_cod_database_code 2222926
_cod_database_fobs_code 2222926

loop_
_symmetry_equiv_pos_as_xyz
'x, y, z'
'-x, y+1/2, -z+1/2'
'-x, -y, -z'
'x, -y-1/2, z-1/2'

loop_
_atom_site_type_symbol
_atom_site_label
_atom_site_fract_x
_atom_site_fract_y
_atom_site_fract_z
_atom_site_U_iso_or_equiv
_atom_site_adp_type
_atom_site_calc_flag
_atom_site_refinement_flags
_atom_site_occupancy
_atom_site_disorder_assembly
_atom_site_disorder_group
N N1 0.90734(13) 0.19832(13) 0.44509(8) 0.0177(2) Uani d . 1 . .
N N2 0.84796(13) 0.34792(13) 0.38501(8) 0.0182(2) Uani d . 1 . .
N N3 0.78344(13) 0.46815(13) 0.44617(8) 0.0181(2) Uani d . 1 . .
N N4 0.79984(12) 0.39605(12) 0.55284(7) 0.0144(2) Uani d . 1 . .
N N5 0.74880(12) 0.46344(12) 0.65193(7) 0.0165(2) Uani d . 1 . .
N N6 0.91309(15) 0.12338(14) 0.63884(8) 0.0223(2) Uani d . 1 . .
C C1 0.87689(14) 0.23122(15) 0.55029(9) 0.0153(2) Uani d . 1 . .
C C2 0.66745(14) 0.61599(15) 0.65364(9) 0.0169(2) Uani d . 1 . .
C C3 0.61800(16) 0.74455(16) 0.55860(10) 0.0215(3) Uani d . 1 . .
H H3A 0.7275 0.7992 0.5366 0.026 Uiso calc R 1 . .
H H3B 0.5397 0.8391 0.5825 0.026 Uiso calc R 1 . .
H H3C 0.5545 0.6795 0.4945 0.026 Uiso calc R 1 . .
C C4 0.62021(16) 0.66948(17) 0.76627(10) 0.0232(3) Uani d . 1 . .
H H4A 0.6608 0.5760 0.8213 0.028 Uiso calc R 1 . .
H H4B 0.4895 0.6838 0.7624 0.028 Uiso calc R 1 . .
H H4C 0.6794 0.7837 0.7891 0.028 Uiso calc R 1 . .
H H6A 0.887(2) 0.156(2) 0.7063(14) 0.033(4) Uiso d . 1 . .
H H6B 0.972(2) 0.025(2) 0.6261(13) 0.037(4) Uiso d . 1 . .

loop_
_atom_site_aniso_label
_atom_site_aniso_U_11
_atom_site_aniso_U_22
_atom_site_aniso_U_33
_atom_site_aniso_U_12
_atom_site_aniso_U_13
_atom_site_aniso_U_23
N1 0.0210(5) 0.0176(5) 0.0146(5) 0.0012(4) 0.0026(4) -0.0006(4)
N2 0.0214(5) 0.0174(5) 0.0161(5) 0.0008(4) 0.0036(4) -0.0003(4)
N3 0.0230(5) 0.0186(5) 0.0133(4) 0.0000(4) 0.0045(4) 0.0006(4)
N4 0.0175(5) 0.0144(5) 0.0117(4) 0.0008(3) 0.0030(3) -0.0010(3)
N5 0.0192(5) 0.0183(5) 0.0127(4) -0.0001(4) 0.0042(4) -0.0031(4)
N6 0.0337(6) 0.0202(5) 0.0137(5) 0.0093(4) 0.0062(4) 0.0008(4)
C1 0.0152(5) 0.0167(5) 0.0141(5) -0.0007(4) 0.0026(4) -0.0019(4)
C2 0.0151(5) 0.0167(5) 0.0190(6) -0.0019(4) 0.0025(4) -0.0029(4)
C3 0.0243(6) 0.0185(6) 0.0220(6) 0.0043(4) 0.0045(5) 0.0002(5)
C4 0.0261(6) 0.0244(6) 0.0196(6) 0.0046(5) 0.0043(5) -0.0055(5)

loop_
_atom_type_symbol
_atom_type_description
_atom_type_scat_dispersion_real
_atom_type_scat_dispersion_imag
_atom_type_scat_source
C C 0.0033 0.0016 'International Tables Vol C Tables 4.2.6.8 and 6.1.1.4'
H H 0.0000 0.0000 'International Tables Vol C Tables 4.2.6.8 and 6.1.1.4'
N N 0.0061 0.0033 'International Tables Vol C Tables 4.2.6.8 and 6.1.1.4'

loop_
_geom_angle_atom_site_label_1
_geom_angle_atom_site_label_2
_geom_angle_atom_site_label_3
_geom_angle_site_symmetry_1
_geom_angle_site_symmetry_3
_geom_angle
_geom_angle_publ_flag
C1 N1 N2 . . 105.52(9) ?
N3 N2 N1 . . 112.53(9) ?
N2 N3 N4 . . 105.28(9) ?
C1 N4 N3 . . 108.59(9) ?
C1 N4 N5 . . 120.58(9) ?
N3 N4 N5 . . 130.82(9) ?
C2 N5 N4 . . 120.83(9) ?
C1 N6 H6A . . 121.1(10) ?
C1 N6 H6B . . 114.8(10) ?
H6A N6 H6B . . 123.9(14) ?
N6 C1 N1 . . 127.15(11) ?
N6 C1 N4 . . 124.77(10) ?
N1 C1 N4 . . 108.08(9) ?
N5 C2 C4 . . 114.48(10) ?
N5 C2 C3 . . 128.40(10) ?
C4 C2 C3 . . 117.11(10) ?
C2 C3 H3A . . 109.5 ?
C2 C3 H3B . . 109.5 ?
H3A C3 H3B . . 109.5 ?
C2 C3 H3C . . 109.5 ?
H3A C3 H3C . . 109.5 ?
H3B C3 H3C . . 109.5 ?
C2 C4 H4A . . 109.5 ?
C2 C4 H4B . . 109.5 ?
H4A C4 H4B . . 109.5 ?
C2 C4 H4C . . 109.5 ?
H4A C4 H4C . . 109.5 ?
H4B C4 H4C . . 109.5 ?

loop_
_geom_bond_atom_site_label_1
_geom_bond_atom_site_label_2
_geom_bond_site_symmetry_2
_geom_bond_distance
_geom_bond_publ_flag
N1 C1 . 1.3326(14) ?
N1 N2 . 1.3678(13) ?
N2 N3 . 1.2870(13) ?
N3 N4 . 1.3784(13) ?
N4 C1 . 1.3549(14) ?
N4 N5 . 1.3866(12) ?
N5 C2 . 1.2873(15) ?
N6 C1 . 1.3309(14) ?
N6 H6A . 0.891(17) ?
N6 H6B . 0.878(17) ?
C2 C4 . 1.4924(16) ?
C2 C3 . 1.4977(16) ?
C3 H3A . 0.9800 ?
C3 H3B . 0.9800 ?
C3 H3C . 0.9800 ?
C4 H4A . 0.9800 ?
C4 H4B . 0.9800 ?
C4 H4C . 0.9800 ?

loop_
_geom_hbond_atom_site_label_D
_geom_hbond_atom_site_label_H
_geom_hbond_atom_site_label_A
_geom_hbond_site_symmetry_A
_geom_hbond_distance_DH
_geom_hbond_distance_HA
_geom_hbond_distance_DA
_geom_hbond_angle_DHA
N6 H6A N2 4_566 0.890(16) 2.200(17) 3.0600(16) 162.6(13)
N6 H6B N1 3_756 0.876(15) 2.118(15) 2.9770(16) 166.4(14)

loop_
_geom_torsion_atom_site_label_1
_geom_torsion_atom_site_label_2
_geom_torsion_atom_site_label_3
_geom_torsion_atom_site_label_4
_geom_torsion_site_symmetry_1
_geom_torsion_site_symmetry_2
_geom_torsion_site_symmetry_3
_geom_torsion_site_symmetry_4
_geom_torsion
_geom_torsion_publ_flag
C1 N1 N2 N3 . . . . -0.23(12) ?
N1 N2 N3 N4 . . . . -0.08(12) ?
N2 N3 N4 C1 . . . . 0.37(11) ?
N2 N3 N4 N5 . . . . -178.25(10) ?
C1 N4 N5 C2 . . . . -176.51(10) ?
N3 N4 N5 C2 . . . . 1.97(17) ?
N2 N1 C1 N6 . . . . -179.99(11) ?
N2 N1 C1 N4 . . . . 0.45(11) ?
N3 N4 C1 N6 . . . . 179.91(10) ?
N5 N4 C1 N6 . . . . -1.31(16) ?
N3 N4 C1 N1 . . . . -0.52(12) ?
N5 N4 C1 N1 . . . . 178.26(9) ?
N4 N5 C2 C4 . . . . 179.59(9) ?
N4 N5 C2 C3 . . . . -1.35(17) ?

loop_
_cod_related_entry_id
_cod_related_entry_database
_cod_related_entry_code
1 ChemSpider 3171735
